data_7102653
loop_
_publ_author_name
'Christmann, Ute'
'Vilar, Ram\'on'
'White, Andrew J P'
'Williams, David J'

_publ_section_title
;
 Synthesis of two novel dinuclear palladium(I) complexes and studies of
 their catalytic activity in amination reactions.
;
_journal_issue 11
_journal_name_full 'Chemical communications (Cambridge, England)'
_journal_page_first 1294
_journal_page_last 1295
_journal_paper_doi 10.1039/b402283a
_journal_year 2004
_chemical_formula_sum 'C20 H27 Br2 P Pd2'
_chemical_formula_weight 671.01
_chemical_name_systematic
;
?
;
_space_group_IT_number 15
_symmetry_cell_setting monoclinic
_symmetry_space_group_name_Hall '-I 2ya'
_symmetry_space_group_name_H-M 'I 1 2/a 1'
_atom_sites_solution_hydrogens geom
_atom_sites_solution_primary direct
_atom_sites_solution_secondary difmap
_audit_creation_method SHELXL-97
_cell_angle_alpha 90.00
_cell_angle_beta 98.901(11)
_cell_angle_gamma 90.00
_cell_formula_units_Z 8
_cell_length_a 16.195(3)
_cell_length_b 8.037(2)
_cell_length_c 34.199(9)
_cell_measurement_reflns_used 25
_cell_measurement_temperature 203(2)
_cell_measurement_theta_max 11.00
_cell_measurement_theta_min 5.09
_cell_volume 4397.8(18)
_computing_cell_refinement 'Bruker XSCANS'
_computing_data_collection 'Bruker XSCANS'
_computing_data_reduction 'Bruker SHELXTL'
_computing_molecular_graphics 'Bruker SHELXTL'
_computing_publication_material 'Bruker SHELXTL'
_computing_structure_refinement 'SHELXL-97 (Sheldrick, 1997)'
_computing_structure_solution 'SHELXS-97 (Sheldrick, 1990)'
_diffrn_ambient_temperature 203(2)
_diffrn_measured_fraction_theta_full 0.999
_diffrn_measured_fraction_theta_max 0.999
_diffrn_measurement_device_type 'Bruker P4'
_diffrn_measurement_method '\w scans'
_diffrn_radiation_monochromator graphite
_diffrn_radiation_source 'fine-focus sealed tube'
_diffrn_radiation_type MoK\a
_diffrn_radiation_wavelength 0.71073
_diffrn_reflns_av_R_equivalents 0.0428
_diffrn_reflns_av_sigmaI/netI 0.0924
_diffrn_reflns_limit_h_max 22
_diffrn_reflns_limit_h_min -21
_diffrn_reflns_limit_k_max 11
_diffrn_reflns_limit_k_min 0
_diffrn_reflns_limit_l_max 48
_diffrn_reflns_limit_l_min -21
_diffrn_reflns_number 6512
_diffrn_reflns_theta_full 30.01
_diffrn_reflns_theta_max 30.01
_diffrn_reflns_theta_min 2.41
_diffrn_standards_interval_count 97
_diffrn_standards_number 3
_exptl_absorpt_coefficient_mu 5.344
_exptl_absorpt_correction_T_max 0.9031
_exptl_absorpt_correction_T_min 0.6652
_exptl_absorpt_correction_type empirical
_exptl_crystal_colour 'Very dark brown'
_exptl_crystal_density_diffrn 2.027
_exptl_crystal_density_method 'not measured'
_exptl_crystal_description blocks
_exptl_crystal_F_000 2592
_exptl_crystal_size_max 0.27
_exptl_crystal_size_mid 0.13
_exptl_crystal_size_min 0.10
_refine_diff_density_max 0.827
_refine_diff_density_min -0.845
_refine_diff_density_rms 0.182
_refine_ls_extinction_method none
_refine_ls_goodness_of_fit_ref 0.943
_refine_ls_hydrogen_treatment mixed
_refine_ls_matrix_type full
_refine_ls_number_parameters 226
_refine_ls_number_reflns 6418
_refine_ls_number_restraints 0
_refine_ls_restrained_S_all 0.943
_refine_ls_R_factor_all 0.1099
_refine_ls_R_factor_gt 0.0540
_refine_ls_shift/su_max 0.001
_refine_ls_shift/su_mean 0.000
_refine_ls_structure_factor_coef Fsqd
_refine_ls_weighting_details 'calc w=1/[\s^2^(Fo^2^)+(0.0313P)^2^+0.0000P] where P=(Fo^2^+2Fc^2^)/3'
_refine_ls_weighting_scheme calc
_refine_ls_wR_factor_gt 0.0909
_refine_ls_wR_factor_ref 0.1026
_reflns_number_gt 3989
_reflns_number_total 6418
_reflns_threshold_expression >2sigma(I)
_cod_data_source_file b402283a.txt
_cod_data_source_block Compound_2
_cod_depositor_comments
;
The following automatic conversions were performed:
'_symmetry_cell_setting' value 'Monoclinic' changed to 'monoclinic'
according to '/home/saulius/struct/CIF-dictionaries/cif_core.dic'
dictionary named 'cif_core.dic' version 2.4.1 from
2010-06-29.

'_exptl_absorpt_correction_type' value 'Empirical' changed to
'empirical' according to
'/home/saulius/struct/CIF-dictionaries/cif_core.dic' dictionary named
'cif_core.dic' version 2.4.1 from 2010-06-29.

Automatic conversion script
Id: cif_fix_enum 1527 2010-12-29 10:47:43Z saulius 
;
_cod_original_sg_symbol_H-M I2/a
_cod_database_code 7102653

loop_
_symmetry_equiv_pos_as_xyz
'x, y, z'
'-x+1/2, y, -z'
'x+1/2, y+1/2, z+1/2'
'-x+1, y+1/2, -z+1/2'
'-x, -y, -z'
'x-1/2, -y, z'
'-x+1/2, -y+1/2, -z+1/2'
'x, -y+1/2, z+1/2'

loop_
_atom_site_label
_atom_site_type_symbol
_atom_site_fract_x
_atom_site_fract_y
_atom_site_fract_z
_atom_site_U_iso_or_equiv
_atom_site_adp_type
_atom_site_occupancy
_atom_site_symmetry_multiplicity
_atom_site_calc_flag
_atom_site_refinement_flags
Pd1 Pd 0.26897(3) 0.22827(6) 0.375644(14) 0.02225(10) Uani 1 1 d .
Pd2 Pd 0.37067(3) 0.01139(7) 0.410545(15) 0.02791(12) Uani 1 1 d .
Br1 Br 0.36804(4) 0.09314(9) 0.337916(19) 0.02882(14) Uani 1 1 d .
Br2 Br 0.47218(5) -0.20487(11) 0.43980(2) 0.03889(19) Uani 1 1 d .
P P 0.18020(9) 0.4233(2) 0.34393(4) 0.0206(3) Uani 1 1 d .
C1 C 0.2317(4) 0.3231(9) 0.42874(17) 0.0280(14) Uani 1 1 d .
C2 C 0.2012(5) 0.1585(10) 0.4291(2) 0.0376(17) Uani 1 1 d .
H2A H 0.1460 0.1353 0.4174 0.045 Uiso 1 1 calc R
C3 C 0.2517(6) 0.0307(12) 0.4464(3) 0.056(3) Uani 1 1 d .
H3A H 0.2311 -0.0788 0.4451 0.067 Uiso 1 1 calc R
C4 C 0.3336(6) 0.0627(14) 0.4659(3) 0.059(3) Uani 1 1 d .
H4A H 0.3665 -0.0226 0.4791 0.070 Uiso 1 1 calc R
C5 C 0.3641(5) 0.2246(15) 0.4650(2) 0.056(3) Uani 1 1 d .
H5A H 0.4192 0.2469 0.4770 0.068 Uiso 1 1 calc R
C6 C 0.3157(5) 0.3544(12) 0.4468(2) 0.0395(18) Uani 1 1 d .
H6A H 0.3382 0.4621 0.4465 0.047 Uiso 1 1 calc R
C7 C 0.1709(4) 0.4686(9) 0.42194(18) 0.0252(13) Uani 1 1 d .
C8 C 0.1482(4) 0.5458(10) 0.4551(2) 0.0336(15) Uani 1 1 d .
H8A H 0.1723 0.5111 0.4806 0.040 Uiso 1 1 calc R
C9 C 0.0906(5) 0.6721(11) 0.4508(2) 0.0439(19) Uani 1 1 d .
H9A H 0.0756 0.7234 0.4734 0.053 Uiso 1 1 calc R
C10 C 0.0547(5) 0.7247(12) 0.4137(2) 0.049(2) Uani 1 1 d .
H10A H 0.0155 0.8119 0.4110 0.058 Uiso 1 1 calc R
C11 C 0.0763(5) 0.6490(10) 0.3807(2) 0.0393(18) Uani 1 1 d .
H11A H 0.0508 0.6840 0.3554 0.047 Uiso 1 1 calc R
C12 C 0.1359(4) 0.5197(9) 0.38394(17) 0.0246(12) Uani 1 1 d .
C13 C 0.2392(4) 0.5908(9) 0.3225(2) 0.0305(14) Uani 1 1 d .
C14 C 0.3127(5) 0.6321(12) 0.3546(3) 0.052(2) Uani 1 1 d .
H14A H 0.3457 0.7205 0.3454 0.077 Uiso 1 1 calc R
H14B H 0.3473 0.5339 0.3605 0.077 Uiso 1 1 calc R
H14C H 0.2919 0.6680 0.3783 0.077 Uiso 1 1 calc R
C15 C 0.1904(6) 0.7554(11) 0.3134(3) 0.051(2) Uani 1 1 d .
H15A H 0.2258 0.8362 0.3029 0.076 Uiso 1 1 calc R
H15B H 0.1738 0.7983 0.3375 0.076 Uiso 1 1 calc R
H15C H 0.1411 0.7350 0.2940 0.076 Uiso 1 1 calc R
C16 C 0.2739(6) 0.5284(12) 0.2862(3) 0.052(2) Uani 1 1 d .
H16A H 0.3044 0.6174 0.2757 0.078 Uiso 1 1 calc R
H16B H 0.2282 0.4927 0.2662 0.078 Uiso 1 1 calc R
H16C H 0.3112 0.4354 0.2937 0.078 Uiso 1 1 calc R
C17 C 0.0923(4) 0.3295(10) 0.3083(2) 0.0329(15) Uani 1 1 d .
C18 C 0.0351(6) 0.4561(13) 0.2849(3) 0.064(3) Uani 1 1 d .
H18B H -0.0087 0.3987 0.2674 0.096 Uiso 1 1 calc R
H18C H 0.0671 0.5244 0.2693 0.096 Uiso 1 1 calc R
H18D H 0.0102 0.5262 0.3030 0.096 Uiso 1 1 calc R
C19 C 0.1315(5) 0.2219(12) 0.2792(2) 0.049(2) Uani 1 1 d .
H19A H 0.0877 0.1724 0.2602 0.074 Uiso 1 1 calc R
H19D H 0.1647 0.1345 0.2936 0.074 Uiso 1 1 calc R
H19B H 0.1671 0.2903 0.2654 0.074 Uiso 1 1 calc R
C20 C 0.0437(6) 0.2201(15) 0.3328(3) 0.062(3) Uani 1 1 d .
H20A H -0.0032 0.1698 0.3158 0.094 Uiso 1 1 calc R
H20B H 0.0232 0.2871 0.3529 0.094 Uiso 1 1 calc R
H20C H 0.0800 0.1334 0.3455 0.094 Uiso 1 1 calc R

loop_
_atom_site_aniso_label
_atom_site_aniso_U_11
_atom_site_aniso_U_22
_atom_site_aniso_U_33
_atom_site_aniso_U_23
_atom_site_aniso_U_13
_atom_site_aniso_U_12
Pd1 0.0229(2) 0.0256(2) 0.01814(19) 0.00301(19) 0.00297(15) 0.00660(19)
Pd2 0.0281(2) 0.0316(3) 0.0236(2) 0.0061(2) 0.00243(17) 0.0098(2)
Br1 0.0320(3) 0.0312(3) 0.0242(3) -0.0014(3) 0.0072(2) 0.0065(3)
Br2 0.0347(4) 0.0455(5) 0.0349(4) 0.0095(3) 0.0005(3) 0.0160(3)
P 0.0215(7) 0.0237(8) 0.0156(6) 0.0018(6) 0.0003(5) 0.0036(6)
C1 0.030(3) 0.038(4) 0.014(3) 0.000(3) 0.001(2) 0.007(3)
C2 0.044(4) 0.033(4) 0.039(4) 0.016(3) 0.017(3) 0.015(3)
C3 0.078(6) 0.052(5) 0.046(5) 0.026(4) 0.042(5) 0.037(5)
C4 0.068(6) 0.076(7) 0.036(4) 0.021(4) 0.022(4) 0.052(6)
C5 0.041(4) 0.104(9) 0.019(3) -0.005(4) -0.011(3) 0.038(5)
C6 0.032(4) 0.059(5) 0.026(3) -0.013(3) -0.001(3) 0.011(4)
C7 0.023(3) 0.033(3) 0.020(3) 0.003(2) 0.004(2) 0.003(3)
C8 0.031(3) 0.043(4) 0.026(3) -0.003(3) 0.003(3) 0.007(3)
C9 0.044(4) 0.049(5) 0.040(4) -0.006(4) 0.012(3) 0.014(4)
C10 0.049(5) 0.055(5) 0.041(4) -0.010(4) 0.006(3) 0.025(4)
C11 0.039(4) 0.045(4) 0.031(3) -0.003(3) -0.002(3) 0.021(3)
C12 0.021(3) 0.032(3) 0.018(3) 0.004(3) -0.003(2) 0.008(3)
C13 0.039(4) 0.021(3) 0.031(3) 0.004(3) 0.005(3) 0.001(3)
C14 0.043(4) 0.050(5) 0.056(5) 0.006(4) -0.009(4) -0.024(4)
C15 0.052(5) 0.039(5) 0.060(5) 0.016(4) 0.003(4) 0.002(4)
C16 0.067(6) 0.051(5) 0.045(5) 0.001(4) 0.034(4) -0.006(5)
C17 0.028(3) 0.037(4) 0.033(3) -0.002(3) 0.003(3) -0.004(3)
C18 0.048(5) 0.065(6) 0.066(6) -0.004(5) -0.033(5) 0.020(5)
C19 0.046(4) 0.058(6) 0.039(4) -0.020(4) -0.007(3) -0.004(4)
C20 0.048(5) 0.085(8) 0.053(5) -0.004(5) 0.005(4) -0.041(5)

loop_
_atom_type_symbol
_atom_type_description
_atom_type_scat_dispersion_real
_atom_type_scat_dispersion_imag
_atom_type_scat_source
C C 0.0033 0.0016 'International Tables Vol C Tables 4.2.6.8 and 6.1.1.4'
H H 0.0000 0.0000 'International Tables Vol C Tables 4.2.6.8 and 6.1.1.4'
P P 0.1023 0.0942 'International Tables Vol C Tables 4.2.6.8 and 6.1.1.4'
Br Br -0.2901 2.4595 'International Tables Vol C Tables 4.2.6.8 and 6.1.1.4'
Pd Pd -0.9988 1.0072 'International Tables Vol C Tables 4.2.6.8 and 6.1.1.4'

loop_
_geom_angle_atom_site_label_1
_geom_angle_atom_site_label_2
_geom_angle_atom_site_label_3
_geom_angle
C1 Pd1 P 85.38(18)
C1 Pd1 C2 36.4(3)
P Pd1 C2 101.45(18)
C1 Pd1 Br1 153.36(17)
P Pd1 Br1 117.85(5)
C2 Pd1 Br1 136.54(18)
C1 Pd1 Pd2 95.28(18)
P Pd1 Pd2 178.95(5)
C2 Pd1 Pd2 79.54(18)
Br1 Pd1 Pd2 61.31(3)
C1 Pd1 C6 32.7(2)
P Pd1 C6 104.14(19)
C2 Pd1 C6 58.2(3)
Br1 Pd1 C6 122.42(16)
Pd2 Pd1 C6 76.09(18)
C4 Pd2 C3 35.2(4)
C4 Pd2 Br2 92.2(2)
C3 Pd2 Br2 111.42(19)
C4 Pd2 C5 33.2(4)
C3 Pd2 C5 57.6(4)
Br2 Pd2 C5 105.98(18)
C4 Pd2 Pd1 91.9(2)
C3 Pd2 Pd1 71.97(19)
Br2 Pd2 Pd1 175.93(3)
C5 Pd2 Pd1 77.66(18)
C4 Pd2 Br1 148.6(2)
C3 Pd2 Br1 125.0(2)
Br2 Pd2 Br1 118.60(3)
C5 Pd2 Br1 122.7(2)
Pd1 Pd2 Br1 57.40(2)
Pd1 Br1 Pd2 61.29(2)
C12 P C13 105.9(3)
C12 P C17 108.2(3)
C13 P C17 114.6(3)
C12 P Pd1 103.2(2)
C13 P Pd1 111.0(2)
C17 P Pd1 113.0(3)
C2 C1 C6 118.2(7)
C2 C1 C7 120.1(6)
C6 C1 C7 118.7(7)
C2 C1 Pd1 79.5(4)
C6 C1 Pd1 93.2(4)
C7 C1 Pd1 113.8(4)
C3 C2 C1 120.9(8)
C3 C2 Pd1 101.2(5)
C1 C2 Pd1 64.1(4)
C2 C3 C4 121.0(10)
C2 C3 Pd2 107.0(5)
C4 C3 Pd2 59.5(4)
C5 C4 C3 118.0(8)
C5 C4 Pd2 90.7(6)
C3 C4 Pd2 85.3(5)
C6 C5 C4 122.1(8)
C6 C5 Pd2 105.2(5)
C4 C5 Pd2 56.1(5)
C5 C6 C1 119.7(9)
C5 C6 Pd1 100.7(5)
C1 C6 Pd1 54.1(3)
C8 C7 C12 120.4(6)
C8 C7 C1 117.7(6)
C12 C7 C1 121.9(6)
C9 C8 C7 120.3(7)
C8 C9 C10 120.7(7)
C11 C10 C9 119.7(8)
C10 C11 C12 121.2(7)
C7 C12 C11 117.7(6)
C7 C12 P 115.2(5)
C11 C12 P 126.9(5)
C16 C13 C14 108.2(7)
C16 C13 C15 111.0(7)
C14 C13 C15 106.0(7)
C16 C13 P 111.0(5)
C14 C13 P 105.3(5)
C15 C13 P 114.8(5)
C18 C17 C20 110.7(8)
C18 C17 C19 108.6(7)
C20 C17 C19 109.6(8)
C18 C17 P 114.3(6)
C20 C17 P 106.1(5)
C19 C17 P 107.4(5)

loop_
_geom_bond_atom_site_label_1
_geom_bond_atom_site_label_2
_geom_bond_distance
Pd1 C1 2.140(6)
Pd1 P 2.2841(17)
Pd1 C2 2.340(7)
Pd1 Br1 2.4615(9)
Pd1 Pd2 2.5627(8)
Pd1 C6 2.637(7)
Pd2 C4 2.113(8)
Pd2 C3 2.443(8)
Pd2 Br2 2.4931(10)
Pd2 C5 2.545(9)
Pd2 Br1 2.5633(10)
P C12 1.814(6)
P C13 1.866(7)
P C17 1.883(7)
C1 C2 1.412(11)
C1 C6 1.426(10)
C1 C7 1.523(9)
C2 C3 1.387(10)
C3 C4 1.413(15)
C4 C5 1.394(16)
C5 C6 1.392(12)
C7 C8 1.392(9)
C7 C12 1.397(8)
C8 C9 1.370(11)
C9 C10 1.377(12)
C10 C11 1.376(10)
C11 C12 1.412(9)
C13 C16 1.523(10)
C13 C14 1.526(10)
C13 C15 1.548(11)
C17 C18 1.518(11)
C17 C20 1.518(11)
C17 C19 1.527(11)
